data_2102176
loop_
_publ_author_name
'Madhavi, N. N. L.'
'Desiraju, Gautam R.'
'Bilton, Claire'
'Howard, Judith A. K.'
'Allen, Frank H.'

_publ_section_title
;Crystal engineering in the <i>gem</i>-alkynol family: interplay between
 strong and weak interactions in structures of
 2,3,5,6-tetrahalo[F,Cl,Br]-<i>trans</i>-1,4-diethynylcyclohexa-2,5-diene-1,4-diols
;
_journal_coeditor_code BM0033
_journal_issue 6
_journal_name_full 'Acta Crystallographica Section B'
_journal_page_first 1063
_journal_page_last 1070
_journal_paper_doi 10.1107/S0108768100011496
_journal_volume 56
_journal_year 2000
_chemical_formula_moiety 'C10 H4 Cl4 O2'
_chemical_formula_sum 'C10 H4 Cl4 O2'
_chemical_formula_weight 297.93
_chemical_melting_point 205.5(5)
_chemical_name_systematic '  2,3,5,6-tetrachloro-trans-1,4-diethynyl-cyclohexa-2,5-diene-1,4-diol'
_space_group_IT_number 88
_symmetry_cell_setting tetragonal
_symmetry_space_group_name_Hall '-I 4ad'
_symmetry_space_group_name_H-M 'I 41/a :2'
_atom_sites_solution_hydrogens difmap
_atom_sites_solution_primary direct
_atom_sites_solution_secondary difmap
_audit_creation_method SHELXL-97
_cell_angle_alpha 90.00
_cell_angle_beta 90.00
_cell_angle_gamma 90.00
_cell_formula_units_Z 8
_cell_length_a 16.758(2)
_cell_length_b 16.758(2)
_cell_length_c 8.865(2)
_cell_measurement_reflns_used 505
_cell_measurement_temperature 150
_cell_measurement_theta_max 25.31
_cell_measurement_theta_min 5.26
_cell_volume 2489.6(7)
_computing_cell_refinement 'Bruker SMART (Bruker Systems Inc., 1999a)'
_computing_data_collection 'Bruker SMART (Bruker Systems Inc., 1999a)'
_computing_data_reduction 'Bruker SAINT (Bruker Systems Inc., 1999b)'
_computing_molecular_graphics 'SHELXL97 (Sheldrick, 1997)'
_computing_publication_material 'SHELXL97 (Sheldrick, 1997)'
_computing_structure_refinement 'SHELXL97 (Sheldrick, 1997)'
_computing_structure_solution 'SHELXS97 (Sheldrick, 1997)'
_diffrn_ambient_temperature 150
_diffrn_detector_area_resol_mean 'not relevant'
_diffrn_measured_fraction_theta_full 0.999
_diffrn_measured_fraction_theta_max 0.999
_diffrn_measurement_device_type 'Bruker SMART CCD'
_diffrn_measurement_method \w
_diffrn_radiation_monochromator graphite
_diffrn_radiation_source 'fine-focus sealed tube'
_diffrn_radiation_type MoK\a
_diffrn_radiation_wavelength 0.71073
_diffrn_reflns_av_R_equivalents 0.0432
_diffrn_reflns_av_sigmaI/netI 0.0245
_diffrn_reflns_limit_h_max 20
_diffrn_reflns_limit_h_min -21
_diffrn_reflns_limit_k_max 19
_diffrn_reflns_limit_k_min -21
_diffrn_reflns_limit_l_max 11
_diffrn_reflns_limit_l_min -9
_diffrn_reflns_number 8404
_diffrn_reflns_theta_full 27.39
_diffrn_reflns_theta_max 27.39
_diffrn_reflns_theta_min 2.43
_exptl_absorpt_coefficient_mu 0.930
_exptl_absorpt_correction_T_max 0.830
_exptl_absorpt_correction_T_min 0.665
_exptl_absorpt_correction_type multi-scan
_exptl_absorpt_process_details 'SADABS (Sheldrick 1996)'
_exptl_crystal_colour colourless
_exptl_crystal_density_diffrn 1.590
_exptl_crystal_density_method 'not measured'
_exptl_crystal_description block
_exptl_crystal_F_000 1184
_exptl_crystal_size_max 0.3
_exptl_crystal_size_mid 0.3
_exptl_crystal_size_min 0.2
_refine_diff_density_max 0.589
_refine_diff_density_min -0.437
_refine_diff_density_rms 0.055
_refine_ls_extinction_coef 0.0178(11)
_refine_ls_extinction_expression Fc^*^=kFc[1+0.001xFc^2^\l^3^/sin(2\q)]^-1/4^
_refine_ls_extinction_method SHELXL
_refine_ls_goodness_of_fit_ref 1.091
_refine_ls_hydrogen_treatment refall
_refine_ls_matrix_type full
_refine_ls_number_parameters 82
_refine_ls_number_reflns 1421
_refine_ls_number_restraints 0
_refine_ls_restrained_S_all 1.091
_refine_ls_R_factor_all 0.0590
_refine_ls_R_factor_gt 0.0489
_refine_ls_shift/su_max 0.001
_refine_ls_shift/su_mean 0.000
_refine_ls_structure_factor_coef Fsqd
_refine_ls_weighting_details 'calc w=1/[\s^2^(Fo^2^)+(0.0383P)^2^+5.8833P] where P=(Fo^2^+2Fc^2^)/3'
_refine_ls_weighting_scheme calc
_refine_ls_wR_factor_gt 0.1160
_refine_ls_wR_factor_ref 0.1245
_reflns_number_gt 1202
_reflns_number_total 1421
_reflns_threshold_expression >2sigma(I)
_cod_data_source_file bm0033.cif
_cod_data_source_block 8
_cod_depositor_comments
;
The following automatic conversions were performed:

'_chemical_melting_point' value '205-206' was changed to '205.5(5)' -
the average value was taken and precision was estimated.

Automatic conversion script
Id: cif_fix_values 1646 2011-03-28 12:23:43Z adriana 

The following automatic conversions were performed:

'_chemical_melting_point' value '205-206' was changed to '205.5(5)' -
the average value was taken and precision was estimated.

Automatic conversion script
Id: cif_fix_values 1715 2011-07-08 13:25:40Z adriana 
;
_cod_original_sg_symbol_H-M 'I 41/a'
_cod_database_code 2102176

loop_
_symmetry_equiv_pos_as_xyz
'x, y, z'
'-x+1/2, -y, z+1/2'
'-y+3/4, x+1/4, z+1/4'
'y+3/4, -x+3/4, z+3/4'
'x+1/2, y+1/2, z+1/2'
'-x+1, -y+1/2, z+1'
'-y+5/4, x+3/4, z+3/4'
'y+5/4, -x+5/4, z+5/4'
'-x, -y, -z'
'x-1/2, y, -z-1/2'
'y-3/4, -x-1/4, -z-1/4'
'-y-3/4, x-3/4, -z-3/4'
'-x+1/2, -y+1/2, -z+1/2'
'x, y+1/2, -z'
'y-1/4, -x+1/4, -z+1/4'
'-y-1/4, x-1/4, -z-1/4'

loop_
_atom_site_label
_atom_site_type_symbol
_atom_site_fract_x
_atom_site_fract_y
_atom_site_fract_z
_atom_site_U_iso_or_equiv
_atom_site_adp_type
_atom_site_occupancy
_atom_site_symmetry_multiplicity
_atom_site_calc_flag
Cl1 Cl 0.77134(5) 0.61807(5) -0.00252(9) 0.0642(3) Uani 1 1 d
Cl2 Cl 0.61323(6) 0.71900(6) -0.01517(12) 0.0813(4) Uani 1 1 d
O1 O 0.89228(11) 0.72875(11) -0.1540(3) 0.0533(6) Uani 1 1 d
C4 C 0.75598(14) 0.69120(14) -0.1362(3) 0.0379(6) Uani 1 1 d
C5 C 0.68998(14) 0.73415(15) -0.1411(3) 0.0402(6) Uani 1 1 d
C2 C 0.84570(16) 0.62493(16) -0.3155(3) 0.0462(6) Uani 1 1 d
C3 C 0.82653(13) 0.70177(13) -0.2419(3) 0.0363(6) Uani 1 1 d
C1 C 0.8625(2) 0.5634(2) -0.3678(5) 0.0714(10) Uani 1 1 d
HA H 0.922(2) 0.696(2) -0.136(4) 0.060(10) Uiso 1 1 d
H1 H 0.876(3) 0.517(3) -0.407(6) 0.112(17) Uiso 1 1 d

loop_
_atom_site_aniso_label
_atom_site_aniso_U_11
_atom_site_aniso_U_22
_atom_site_aniso_U_33
_atom_site_aniso_U_23
_atom_site_aniso_U_13
_atom_site_aniso_U_12
Cl1 0.0768(6) 0.0581(5) 0.0576(5) 0.0228(4) -0.0049(4) 0.0093(4)
Cl2 0.0696(6) 0.0783(6) 0.0961(8) 0.0194(5) 0.0469(5) 0.0109(4)
O1 0.0353(10) 0.0313(9) 0.0934(16) -0.0102(10) -0.0256(10) 0.0033(7)
C4 0.0398(13) 0.0349(12) 0.0388(13) 0.0033(10) -0.0047(10) 0.0001(9)
C5 0.0342(12) 0.0391(13) 0.0473(14) 0.0012(10) 0.0061(10) -0.0003(9)
C2 0.0417(14) 0.0389(14) 0.0579(16) -0.0067(12) -0.0049(12) 0.0025(11)
C3 0.0272(11) 0.0311(11) 0.0505(14) -0.0037(10) -0.0062(10) 0.0012(9)
C1 0.090(3) 0.0497(19) 0.074(2) -0.0184(17) -0.004(2) 0.0115(18)

loop_
_atom_type_symbol
_atom_type_description
_atom_type_scat_dispersion_real
_atom_type_scat_dispersion_imag
_atom_type_scat_source
C C 0.0033 0.0016 'International Tables Vol C Tables 4.2.6.8 and 6.1.1.4'
H H 0.0000 0.0000 'International Tables Vol C Tables 4.2.6.8 and 6.1.1.4'
O O 0.0106 0.0060 'International Tables Vol C Tables 4.2.6.8 and 6.1.1.4'
Cl Cl 0.1484 0.1585 'International Tables Vol C Tables 4.2.6.8 and 6.1.1.4'

loop_
_geom_angle_atom_site_label_1
_geom_angle_atom_site_label_2
_geom_angle_atom_site_label_3
_geom_angle
_geom_angle_site_symmetry_1
_geom_angle_site_symmetry_3
C3 O1 HA 113(3) . .
C5 C4 C3 124.6(2) . .
C5 C4 Cl1 122.4(2) . .
C3 C4 Cl1 113.00(17) . .
C4 C5 C3 124.1(2) . 13_664
C4 C5 Cl2 121.6(2) . .
C3 C5 Cl2 114.27(17) 13_664 .
C1 C2 C3 177.0(3) . .
O1 C3 C2 110.49(19) . .
O1 C3 C5 106.88(19) . 13_664
C2 C3 C5 110.7(2) . 13_664
O1 C3 C4 107.6(2) . .
C2 C3 C4 109.9(2) . .
C5 C3 C4 111.22(18) 13_664 .
C2 C1 H1 179(3) . .

loop_
_geom_bond_atom_site_label_1
_geom_bond_atom_site_label_2
_geom_bond_distance
_geom_bond_site_symmetry_2
Cl1 C4 1.724(2) .
Cl2 C5 1.722(3) .
O1 C3 1.423(3) .
O1 HA 0.76(4) .
C4 C5 1.320(3) .
C4 C3 1.519(3) .
C5 C3 1.518(3) 13_664
C2 C1 1.165(4) .
C2 C3 1.479(3) .
C3 C5 1.518(3) 13_664
C1 H1 0.88(5) .
